data_7226531
loop_
_publ_author_name
'Karmakar, Anirban'
'R\'ubio, Guilherme M. D. M.'
'Guedes da Silva, M. F\'atima C.'
'Ribeiro, Ana'
'Pombeiro, Armando J. L.'

_publ_section_title
;
 ZnII and CdII MOFs based on Amidoisophthalic acid ligand: Synthesis,
 Structure and Catalytic Application in Transesterification
;
_journal_name_full 'RSC Adv.'
_journal_paper_doi 10.1039/C6RA17518J
_journal_year 2016
_chemical_formula_sum 'C48 H58 N8 O18 Zn2'
_chemical_formula_weight 1165.76
_space_group_crystal_system triclinic
_space_group_IT_number 2
_space_group_name_Hall '-P 1'
_space_group_name_H-M_alt 'P -1'
_symmetry_space_group_name_Hall '-P 1'
_symmetry_space_group_name_H-M 'P -1'
_atom_sites_solution_hydrogens mixed
_audit_creation_method SHELXL-2014/6
_audit_update_record
;
2016-07-05 deposited with the CCDC.
2016-09-12 downloaded from the CCDC.
;
_cell_angle_alpha 115.964(6)
_cell_angle_beta 103.286(7)
_cell_angle_gamma 90.579(7)
_cell_formula_units_Z 2
_cell_length_a 11.777(2)
_cell_length_b 15.197(3)
_cell_length_c 17.163(3)
_cell_measurement_reflns_used 9867
_cell_measurement_temperature 296(2)
_cell_measurement_theta_max 28.21
_cell_measurement_theta_min 2.45
_cell_volume 2666.2(9)
_computing_cell_refinement 'Bruker SAINT'
_computing_data_collection 'Bruker APEX2'
_computing_data_reduction 'Bruker SAINT'
_computing_molecular_graphics 'Mercury CSD 3.5.1, 2008'
_computing_publication_material 'WinGX publication routines (Farrugia, 1999)'
_computing_structure_refinement 'SHELXL-2014/6 (Sheldrick, 2014)'
_computing_structure_solution 'SIR97 (Giacovazzo et al, 1999)'
_diffrn_ambient_temperature 296(2)
_diffrn_measured_fraction_theta_full 0.997
_diffrn_measured_fraction_theta_max 0.991
_diffrn_measurement_device_type 'Bruker APEX-II CCD'
_diffrn_measurement_method '\f and \w scans'
_diffrn_radiation_type MoK\a
_diffrn_radiation_wavelength 0.71073
_diffrn_reflns_av_R_equivalents 0.0304
_diffrn_reflns_av_unetI/netI 0.0261
_diffrn_reflns_Laue_measured_fraction_full 0.997
_diffrn_reflns_Laue_measured_fraction_max 0.991
_diffrn_reflns_limit_h_max 15
_diffrn_reflns_limit_h_min -15
_diffrn_reflns_limit_k_max 20
_diffrn_reflns_limit_k_min -20
_diffrn_reflns_limit_l_max 22
_diffrn_reflns_limit_l_min -22
_diffrn_reflns_number 52466
_diffrn_reflns_point_group_measured_fraction_full 0.997
_diffrn_reflns_point_group_measured_fraction_max 0.991
_diffrn_reflns_theta_full 25.242
_diffrn_reflns_theta_max 28.333
_diffrn_reflns_theta_min 2.188
_diffrn_source 'fine-focus sealed tube'
_exptl_absorpt_coefficient_mu 0.979
_exptl_absorpt_correction_T_max 0.8
_exptl_absorpt_correction_T_min 0.7
_exptl_absorpt_correction_type multi-scan
_exptl_absorpt_process_details SADABS
_exptl_crystal_colour colourless
_exptl_crystal_density_diffrn 1.452
_exptl_crystal_description Block
_exptl_crystal_F_000 1212
_exptl_crystal_size_max 0.330
_exptl_crystal_size_mid 0.250
_exptl_crystal_size_min 0.190
_refine_diff_density_max 0.976
_refine_diff_density_min -0.350
_refine_diff_density_rms 0.090
_refine_ls_extinction_method none
_refine_ls_goodness_of_fit_ref 1.085
_refine_ls_hydrogen_treatment constr
_refine_ls_matrix_type full
_refine_ls_number_parameters 711
_refine_ls_number_reflns 13182
_refine_ls_number_restraints 1
_refine_ls_restrained_S_all 1.091
_refine_ls_R_factor_all 0.0532
_refine_ls_R_factor_gt 0.0396
_refine_ls_shift/su_max 0.002
_refine_ls_shift/su_mean 0.000
_refine_ls_structure_factor_coef Fsqd
_refine_ls_weighting_details 'w=1/[\s^2^(Fo^2^)+(0.0593P)^2^+0.7178P] where P=(Fo^2^+2Fc^2^)/3'
_refine_ls_weighting_scheme calc
_refine_ls_wR_factor_gt 0.0986
_refine_ls_wR_factor_ref 0.1062
_reflns_Friedel_coverage 0.000
_reflns_number_gt 10717
_reflns_number_total 13182
_reflns_threshold_expression 'I > 2\s(I)'
_cod_data_source_file c6ra17518j2.cif
_cod_data_source_block 2
_cod_original_cell_volume 2666.3(9)
_cod_database_code 7226531
_shelx_space_group_comment
;
The symmetry employed for this shelxl refinement is uniquely defined
by the following loop, which should always be used as a source of
symmetry information in preference to the above space-group names.
They are only intended as comments.
;
_shelx_estimated_absorpt_t_min 0.738
_shelx_estimated_absorpt_t_max 0.836
_shelxl_version_number 2014/6

loop_
_space_group_symop_operation_xyz
'x, y, z'
'-x, -y, -z'

loop_
_atom_site_label
_atom_site_type_symbol
_atom_site_fract_x
_atom_site_fract_y
_atom_site_fract_z
_atom_site_U_iso_or_equiv
_atom_site_adp_type
_atom_site_occupancy
_atom_site_site_symmetry_order
_atom_site_calc_flag
_atom_site_refinement_flags_posn
_atom_site_refinement_flags_adp
_atom_site_refinement_flags_occupancy
_atom_site_disorder_assembly
_atom_site_disorder_group
Zn1 Zn 0.67588(2) 0.71953(2) 0.66757(2) 0.02455(6) Uani 1 1 d . . . . .
Zn2 Zn 1.13218(2) 1.20585(2) 0.62667(2) 0.02650(6) Uani 1 1 d . . . . .
O1 O 0.50938(11) 0.67087(10) 0.63034(10) 0.0351(3) Uani 1 1 d . . . . .
O15 O 0.14176(18) 0.55000(18) 0.24925(15) 0.0729(6) Uani 1 1 d . . . . .
O2 O 0.54849(13) 0.53466(12) 0.64215(14) 0.0521(4) Uani 1 1 d . . . . .
O5 O 0.0495(3) 0.75394(19) 0.8260(2) 0.1232(13) Uani 1 1 d . . . . .
O17 O 0.36918(19) 0.74327(16) 0.51987(14) 0.0697(6) Uani 1 1 d . . . . .
O18 O 0.3487(2) 0.9450(2) 0.73867(17) 0.0896(8) Uani 1 1 d . . . . .
O4 O 0.20457(12) 0.33587(9) 0.64823(10) 0.0340(3) Uani 1 1 d . . . . .
O6 O 0.71919(13) 0.84218(10) 0.66641(10) 0.0362(3) Uani 1 1 d . . . . .
O10 O 0.5520(3) 1.25029(18) 0.86247(18) 0.0970(9) Uani 1 1 d . . . . .
O8 O 0.97287(12) 1.19786(10) 0.64629(10) 0.0384(3) Uani 1 1 d . . . . .
O11 O 1.04760(12) 1.15560(10) 0.48329(10) 0.0370(3) Uani 1 1 d . . . . .
O9 O 1.00442(13) 1.04443(11) 0.61590(11) 0.0425(3) Uani 1 1 d . . . . .
O16 O 0.36541(18) 0.62445(13) 0.34392(14) 0.0612(5) Uani 1 1 d . . . . .
N1 N 0.14727(16) 0.76124(12) 0.73173(13) 0.0409(4) Uani 1 1 d . . . . .
H1 H 0.1606 0.7964 0.7061 0.049 Uiso 1 1 calc R U . . .
N5 N 0.78166(13) 0.63328(11) 0.59598(10) 0.0265(3) Uani 1 1 d . . . . .
N2 N 0.60558(16) 1.25612(12) 0.74757(12) 0.0379(4) Uani 1 1 d . . . . .
H2 H 0.6007 1.2881 0.7164 0.045 Uiso 1 1 calc R U . . .
N4 N 0.80085(16) 0.77351(13) 1.23306(11) 0.0365(4) Uani 1 1 d . . . . .
N6 N 1.26543(13) 1.12384(11) 0.58015(10) 0.0269(3) Uani 1 1 d . . . . .
N3 N 0.72384(15) 0.73592(12) 0.79651(11) 0.0341(4) Uani 1 1 d . . . . .
N8 N 0.6084(2) 0.15343(19) 0.04205(18) 0.0700(7) Uani 1 1 d . . . . .
C46 C 0.6080(3) 0.1167(2) 0.0987(2) 0.0668(8) Uani 1 1 d . . . . .
H46 H 0.5852 0.1562 0.1503 0.080 Uiso 1 1 calc R U . . .
O13 O 0.6343(2) 0.03694(17) 0.09068(15) 0.0778(6) Uani 1 1 d . . . . .
O12 O 0.8723(2) 0.45767(19) 0.91790(16) 0.0821(7) Uani 1 1 d . . . . .
C43 C 0.8901(3) 0.3768(3) 0.9098(2) 0.0711(8) Uani 1 1 d . . . . .
H43 H 0.9081 0.3336 0.8570 0.085 Uiso 1 1 calc R U . . .
N7 N 0.8867(2) 0.3427(2) 0.9691(2) 0.0763(7) Uani 1 1 d . . . . .
C1 C 0.48170(16) 0.59616(14) 0.64191(13) 0.0308(4) Uani 1 1 d . . . . .
C2 C 0.36529(15) 0.59087(13) 0.66149(12) 0.0261(3) Uani 1 1 d . . . . .
C8 C 0.30608(16) 0.67386(13) 0.68441(13) 0.0295(4) Uani 1 1 d . . . . .
H8 H 0.3362 0.7295 0.6825 0.035 Uiso 1 1 calc R U . . .
C7 C 0.20212(16) 0.67419(13) 0.71007(13) 0.0300(4) Uani 1 1 d . . . . .
C9 C 0.0770(2) 0.79599(18) 0.7873(2) 0.0549(6) Uani 1 1 d . . . . .
C10 C 0.0345(3) 0.8931(2) 0.7947(3) 0.0825(10) Uani 1 1 d . . . . .
H10A H 0.0956 0.9314 0.7890 0.099 Uiso 1 1 calc R U . . .
H10B H -0.0339 0.8789 0.7451 0.099 Uiso 1 1 calc R U . . .
C6 C 0.15592(16) 0.59016(13) 0.71123(13) 0.0290(4) Uani 1 1 d . . . . .
H6 H 0.0871 0.5903 0.7291 0.035 Uiso 1 1 calc R U . . .
C4 C 0.21289(15) 0.50595(13) 0.68556(12) 0.0256(3) Uani 1 1 d . . . . .
C5 C 0.15573(16) 0.41341(13) 0.68033(13) 0.0294(4) Uani 1 1 d . . . . .
O3 O 0.06608(16) 0.41706(13) 0.70610(16) 0.0660(6) Uani 1 1 d . . . . .
C3 C 0.31798(15) 0.50653(13) 0.66168(12) 0.0263(3) Uani 1 1 d . . . . .
H3 H 0.3567 0.4507 0.6458 0.032 Uiso 1 1 calc R U . . .
C33 C 0.85962(17) 0.67451(14) 0.57175(13) 0.0309(4) Uani 1 1 d . . . . .
H33 H 0.8559 0.7393 0.5809 0.037 Uiso 1 1 calc R U . . .
C34 C 0.94498(17) 0.62433(14) 0.53375(13) 0.0318(4) Uani 1 1 d . . . . .
H34 H 0.9972 0.6554 0.5176 0.038 Uiso 1 1 calc R U . . .
C35 C 0.95342(15) 0.52761(13) 0.51951(11) 0.0248(3) Uani 1 1 d . . . . .
C36 C 0.87055(17) 0.48469(14) 0.54290(14) 0.0335(4) Uani 1 1 d . . . . .
H36 H 0.8716 0.4196 0.5335 0.040 Uiso 1 1 calc R U . . .
C37 C 0.78697(18) 0.53887(14) 0.58006(14) 0.0340(4) Uani 1 1 d . . . . .
H37 H 0.7318 0.5087 0.5948 0.041 Uiso 1 1 calc R U . . .
C12 C 0.66180(16) 0.91486(13) 0.70005(12) 0.0273(4) Uani 1 1 d . . . . .
C13 C 0.70165(15) 1.00901(12) 0.69967(12) 0.0249(3) Uani 1 1 d . . . . .
C14 C 0.80129(15) 1.01633(13) 0.67102(12) 0.0260(3) Uani 1 1 d . . . . .
H14A H 0.8451 0.9637 0.6539 0.031 Uiso 1 1 calc R U . . .
C15 C 0.83507(15) 1.10265(13) 0.66814(12) 0.0260(3) Uani 1 1 d . . . . .
C17 C 0.76899(17) 1.18101(13) 0.69361(12) 0.0290(4) Uani 1 1 d . . . . .
H17 H 0.7909 1.2383 0.6907 0.035 Uiso 1 1 calc R U . . .
C18 C 0.67012(16) 1.17444(13) 0.72342(12) 0.0280(4) Uani 1 1 d . . . . .
C20 C 0.5511(2) 1.28889(18) 0.81414(19) 0.0525(6) Uani 1 1 d . . . . .
C21 C 0.4877(3) 1.3782(2) 0.8234(2) 0.0752(9) Uani 1 1 d D . . . .
H21A H 0.4513 1.3713 0.7639 0.090 Uiso 0.630(4) 1 calc R U P A 1
H21B H 0.4255 1.3793 0.8522 0.090 Uiso 0.630(4) 1 calc R U P A 1
H21C H 0.5257 1.4146 0.8000 0.090 Uiso 0.370(4) 1 calc R U P A 2
H21D H 0.4076 1.3551 0.7862 0.090 Uiso 0.370(4) 1 calc R U P A 2
C19 C 0.63638(16) 1.08827(13) 0.72651(12) 0.0271(4) Uani 1 1 d . . . . .
H19 H 0.5706 1.0835 0.7464 0.033 Uiso 1 1 calc R U . . .
C16 C 0.94501(16) 1.11355(14) 0.64040(12) 0.0294(4) Uani 1 1 d . . . . .
C42 C 1.27538(17) 1.03141(14) 0.56764(13) 0.0308(4) Uani 1 1 d . . . . .
H42 H 1.2190 0.9995 0.5797 0.037 Uiso 1 1 calc R U . . .
C41 C 1.36628(17) 0.98098(14) 0.53742(13) 0.0310(4) Uani 1 1 d . . . . .
H41 H 1.3709 0.9172 0.5311 0.037 Uiso 1 1 calc R U . . .
C40 C 1.45034(15) 1.02577(13) 0.51664(11) 0.0246(3) Uani 1 1 d . . . . .
C39 C 1.43765(17) 1.12110(14) 0.52800(14) 0.0338(4) Uani 1 1 d . . . . .
H39 H 1.4910 1.1539 0.5142 0.041 Uiso 1 1 calc R U . . .
C38 C 1.34588(17) 1.16718(14) 0.55977(14) 0.0340(4) Uani 1 1 d . . . . .
H38 H 1.3396 1.2312 0.5674 0.041 Uiso 1 1 calc R U . . .
O7 O 0.57999(14) 0.91032(11) 0.73205(12) 0.0461(4) Uani 1 1 d . . . . .
C27 C 0.7730(2) 0.66842(18) 0.81744(15) 0.0464(6) Uani 1 1 d . . . . .
H27 H 0.7983 0.6162 0.7738 0.056 Uiso 1 1 calc R U . . .
C26 C 0.7886(2) 0.67208(18) 0.90155(15) 0.0490(6) Uani 1 1 d . . . . .
H26 H 0.8220 0.6223 0.9128 0.059 Uiso 1 1 calc R U . . .
C25 C 0.75439(19) 0.74969(15) 0.96842(13) 0.0369(4) Uani 1 1 d . . . . .
C24 C 0.7075(3) 0.82218(19) 0.94696(16) 0.0589(7) Uani 1 1 d . . . . .
H24 H 0.6860 0.8773 0.9903 0.071 Uiso 1 1 calc R U . . .
C23 C 0.6930(3) 0.81224(19) 0.86128(16) 0.0554(7) Uani 1 1 d . . . . .
H23 H 0.6602 0.8611 0.8481 0.066 Uiso 1 1 calc R U . . .
C28 C 0.76831(19) 0.75665(16) 1.05952(13) 0.0366(4) Uani 1 1 d . . . . .
C32 C 0.8140(3) 0.68433(18) 1.08167(16) 0.0536(7) Uani 1 1 d . . . . .
H32 H 0.8342 0.6282 1.0385 0.064 Uiso 1 1 calc R U . . .
C31 C 0.8293(3) 0.69619(18) 1.16806(16) 0.0529(6) Uani 1 1 d . . . . .
H31 H 0.8613 0.6473 1.1816 0.064 Uiso 1 1 calc R U . . .
C30 C 0.7536(3) 0.84052(19) 1.21078(15) 0.0549(7) Uani 1 1 d . . . . .
H30 H 0.7302 0.8941 1.2543 0.066 Uiso 1 1 calc R U . . .
C29 C 0.7371(3) 0.8356(2) 1.12648(16) 0.0578(7) Uani 1 1 d . . . . .
H29 H 0.7049 0.8858 1.1151 0.069 Uiso 1 1 calc R U . . .
C47 C 0.5837(4) 0.2540(3) 0.0621(3) 0.0993(13) Uani 1 1 d . . . . .
H47A H 0.5445 0.2778 0.1094 0.149 Uiso 1 1 calc R U . . .
H47B H 0.5342 0.2545 0.0094 0.149 Uiso 1 1 calc R U . . .
H47C H 0.6562 0.2959 0.0808 0.149 Uiso 1 1 calc R U . . .
C44 C 0.9001(4) 0.2403(3) 0.9472(3) 0.1112(15) Uani 1 1 d . . . . .
H44A H 0.8249 0.2046 0.9341 0.167 Uiso 1 1 calc R U . . .
H44B H 0.9529 0.2369 0.9973 0.167 Uiso 1 1 calc R U . . .
H44C H 0.9315 0.2116 0.8958 0.167 Uiso 1 1 calc R U . . .
C48 C 0.6388(5) 0.0938(3) -0.0421(3) 0.1167(17) Uani 1 1 d . . . . .
H48A H 0.7216 0.0890 -0.0299 0.175 Uiso 1 1 calc R U . . .
H48B H 0.6191 0.1243 -0.0812 0.175 Uiso 1 1 calc R U . . .
H48C H 0.5957 0.0290 -0.0704 0.175 Uiso 1 1 calc R U . . .
C45 C 0.8591(5) 0.4063(4) 1.0518(3) 0.1174(16) Uani 1 1 d . . . . .
H45A H 0.8915 0.4730 1.0714 0.176 Uiso 1 1 calc R U . . .
H45B H 0.8920 0.3856 1.0968 0.176 Uiso 1 1 calc R U . . .
H45C H 0.7752 0.4027 1.0424 0.176 Uiso 1 1 calc R U . . .
C11 C 0.0038(5) 0.9524(3) 0.8788(4) 0.135(2) Uani 1 1 d . . . . .
H11A H 0.0742 0.9807 0.9268 0.203 Uiso 1 1 calc R U . . .
H11B H -0.0447 0.9114 0.8910 0.203 Uiso 1 1 calc R U . . .
H11C H -0.0384 1.0042 0.8738 0.203 Uiso 1 1 calc R U . . .
C22A C 0.5629(7) 1.4703(4) 0.8741(6) 0.120(3) Uani 0.630(4) 1 d . . P A 1
H22A H 0.6016 1.4767 0.9324 0.180 Uiso 0.630(4) 1 calc R U P A 1
H22B H 0.5168 1.5236 0.8805 0.180 Uiso 0.630(4) 1 calc R U P A 1
H22C H 0.6208 1.4722 0.8433 0.180 Uiso 0.630(4) 1 calc R U P A 1
C22B C 0.4840(15) 1.4456(9) 0.9144(7) 0.127(6) Uani 0.370(4) 1 d D . P A 2
H22D H 0.4376 1.4131 0.9356 0.190 Uiso 0.370(4) 1 calc R U P A 2
H22E H 0.4496 1.5027 0.9145 0.190 Uiso 0.370(4) 1 calc R U P A 2
H22F H 0.5625 1.4656 0.9529 0.190 Uiso 0.370(4) 1 calc R U P A 2
O14A O 0.8158(2) 1.1769(2) 0.4094(2) 0.0608(10) Uani 0.630(4) 1 d . . P A 1
O14B O 0.8547(4) 1.2481(4) 0.5089(4) 0.0600(17) Uani 0.370(4) 1 d . . P A 2
H12O H 1.0404 1.0934 0.4502 0.090 Uiso 1 1 d . U . . .
H16A H 0.3000 0.5936 0.3104 0.090 Uiso 1 1 d . U . . .
H15B H 0.0757 0.5653 0.2645 0.090 Uiso 1 1 d . U . . .
H15A H 0.1239 0.5405 0.1939 0.090 Uiso 1 1 d . U . . .
H17B H 0.3709 0.6995 0.4617 0.090 Uiso 1 1 d . U . . .
H16B H 0.4002 0.5749 0.3364 0.090 Uiso 1 1 d . U . . .
H17O H 0.4073 0.7221 0.5556 0.090 Uiso 1 1 d . U . . .
H18A H 0.4221 0.9373 0.7310 0.090 Uiso 1 1 d . U . . .
H18B H 0.2847 0.9165 0.7058 0.090 Uiso 1 1 d . U . . .
H11O H 0.9787 1.1692 0.4687 0.090 Uiso 1 1 d . U . . .

loop_
_atom_site_aniso_label
_atom_site_aniso_U_11
_atom_site_aniso_U_22
_atom_site_aniso_U_33
_atom_site_aniso_U_23
_atom_site_aniso_U_13
_atom_site_aniso_U_12
Zn1 0.02641(11) 0.02165(11) 0.03312(12) 0.01492(9) 0.01615(8) 0.00607(8)
Zn2 0.02796(11) 0.02118(11) 0.03699(12) 0.01466(9) 0.01735(9) 0.00543(8)
O1 0.0267(6) 0.0357(7) 0.0562(9) 0.0313(7) 0.0130(6) 0.0026(5)
O15 0.0604(12) 0.0935(16) 0.0871(15) 0.0495(13) 0.0408(11) 0.0380(12)
O2 0.0369(8) 0.0477(9) 0.1036(14) 0.0522(10) 0.0385(9) 0.0215(7)
O5 0.185(3) 0.0707(16) 0.188(3) 0.0697(19) 0.159(3) 0.0674(19)
O17 0.0802(14) 0.0783(14) 0.0729(13) 0.0500(12) 0.0267(11) 0.0360(12)
O18 0.0745(15) 0.121(2) 0.0936(17) 0.0559(16) 0.0415(13) 0.0562(15)
O4 0.0379(7) 0.0197(6) 0.0505(8) 0.0165(6) 0.0212(6) 0.0041(5)
O6 0.0419(8) 0.0233(6) 0.0573(9) 0.0226(6) 0.0289(7) 0.0111(6)
O10 0.169(3) 0.0789(16) 0.1061(18) 0.0620(15) 0.1069(19) 0.0699(17)
O8 0.0356(7) 0.0362(8) 0.0560(9) 0.0271(7) 0.0223(7) 0.0020(6)
O11 0.0373(7) 0.0321(7) 0.0423(8) 0.0167(6) 0.0122(6) 0.0077(6)
O9 0.0377(8) 0.0329(8) 0.0581(9) 0.0146(7) 0.0269(7) 0.0053(6)
O16 0.0784(13) 0.0486(10) 0.0796(13) 0.0444(10) 0.0305(10) 0.0236(9)
N1 0.0444(10) 0.0268(8) 0.0598(11) 0.0220(8) 0.0233(9) 0.0152(7)
N5 0.0280(7) 0.0240(7) 0.0324(8) 0.0132(6) 0.0157(6) 0.0078(6)
N2 0.0459(10) 0.0284(8) 0.0519(10) 0.0236(8) 0.0235(8) 0.0163(7)
N4 0.0447(10) 0.0375(9) 0.0322(8) 0.0177(7) 0.0146(7) 0.0095(8)
N6 0.0274(7) 0.0262(7) 0.0305(7) 0.0127(6) 0.0136(6) 0.0083(6)
N3 0.0440(9) 0.0331(9) 0.0318(8) 0.0177(7) 0.0157(7) 0.0093(7)
N8 0.0758(17) 0.0567(15) 0.0716(16) 0.0246(13) 0.0176(13) -0.0028(12)
C46 0.0740(19) 0.0620(18) 0.0550(16) 0.0194(14) 0.0145(14) 0.0074(15)
O13 0.0981(17) 0.0605(13) 0.0775(14) 0.0280(11) 0.0340(13) 0.0213(12)
O12 0.0968(18) 0.0768(16) 0.0787(15) 0.0374(13) 0.0287(13) 0.0218(13)
C43 0.0676(19) 0.073(2) 0.0569(17) 0.0208(16) 0.0048(14) 0.0039(16)
N7 0.0701(17) 0.0645(16) 0.0842(19) 0.0308(15) 0.0084(14) -0.0091(13)
C1 0.0275(9) 0.0279(9) 0.0442(10) 0.0207(8) 0.0134(8) 0.0035(7)
C2 0.0246(8) 0.0240(8) 0.0336(9) 0.0154(7) 0.0096(7) 0.0025(7)
C8 0.0314(9) 0.0211(8) 0.0399(10) 0.0162(8) 0.0112(8) 0.0017(7)
C7 0.0313(9) 0.0220(8) 0.0372(10) 0.0123(7) 0.0120(8) 0.0073(7)
C9 0.0542(14) 0.0346(12) 0.0779(18) 0.0184(12) 0.0346(13) 0.0170(11)
C10 0.080(2) 0.0544(18) 0.107(3) 0.0241(17) 0.039(2) 0.0428(17)
C6 0.0264(8) 0.0255(9) 0.0379(10) 0.0142(8) 0.0136(7) 0.0056(7)
C4 0.0270(8) 0.0214(8) 0.0303(8) 0.0123(7) 0.0097(7) 0.0024(7)
C5 0.0293(9) 0.0244(9) 0.0409(10) 0.0185(8) 0.0136(8) 0.0031(7)
O3 0.0559(11) 0.0466(10) 0.1299(18) 0.0516(11) 0.0625(12) 0.0192(8)
C3 0.0267(8) 0.0209(8) 0.0354(9) 0.0144(7) 0.0118(7) 0.0056(7)
C33 0.0349(10) 0.0240(9) 0.0435(10) 0.0179(8) 0.0223(8) 0.0102(7)
C34 0.0352(10) 0.0270(9) 0.0449(11) 0.0198(8) 0.0242(8) 0.0094(8)
C35 0.0258(8) 0.0247(8) 0.0275(8) 0.0126(7) 0.0118(7) 0.0082(7)
C36 0.0379(10) 0.0248(9) 0.0498(11) 0.0204(8) 0.0256(9) 0.0117(8)
C37 0.0356(10) 0.0271(9) 0.0517(12) 0.0212(9) 0.0272(9) 0.0084(8)
C12 0.0293(9) 0.0229(8) 0.0357(9) 0.0165(7) 0.0126(7) 0.0037(7)
C13 0.0276(8) 0.0198(8) 0.0306(8) 0.0129(7) 0.0104(7) 0.0029(6)
C14 0.0280(8) 0.0219(8) 0.0323(9) 0.0137(7) 0.0125(7) 0.0053(7)
C15 0.0264(8) 0.0243(8) 0.0293(8) 0.0126(7) 0.0101(7) 0.0007(7)
C17 0.0351(9) 0.0213(8) 0.0355(9) 0.0155(7) 0.0127(8) 0.0021(7)
C18 0.0321(9) 0.0225(8) 0.0329(9) 0.0138(7) 0.0120(7) 0.0072(7)
C20 0.0633(16) 0.0371(12) 0.0695(16) 0.0244(12) 0.0385(13) 0.0204(11)
C21 0.074(2) 0.0531(17) 0.104(3) 0.0289(17) 0.0464(19) 0.0345(15)
C19 0.0280(9) 0.0253(9) 0.0336(9) 0.0153(7) 0.0140(7) 0.0053(7)
C16 0.0282(9) 0.0293(9) 0.0320(9) 0.0135(7) 0.0111(7) -0.0021(7)
C42 0.0340(9) 0.0271(9) 0.0395(10) 0.0174(8) 0.0199(8) 0.0081(7)
C41 0.0352(10) 0.0255(9) 0.0419(10) 0.0191(8) 0.0192(8) 0.0112(7)
C40 0.0237(8) 0.0252(8) 0.0265(8) 0.0117(7) 0.0094(7) 0.0077(7)
C39 0.0322(9) 0.0297(9) 0.0513(12) 0.0221(9) 0.0244(9) 0.0099(8)
C38 0.0353(10) 0.0264(9) 0.0508(11) 0.0208(9) 0.0232(9) 0.0117(8)
O7 0.0483(9) 0.0381(8) 0.0760(11) 0.0352(8) 0.0405(8) 0.0134(7)
C27 0.0681(15) 0.0436(12) 0.0364(11) 0.0204(10) 0.0241(10) 0.0285(11)
C26 0.0721(16) 0.0473(13) 0.0391(11) 0.0254(10) 0.0224(11) 0.0319(12)
C25 0.0455(11) 0.0369(11) 0.0324(10) 0.0172(9) 0.0143(8) 0.0105(9)
C24 0.105(2) 0.0464(14) 0.0417(12) 0.0251(11) 0.0381(14) 0.0407(15)
C23 0.095(2) 0.0450(13) 0.0426(12) 0.0268(11) 0.0317(13) 0.0355(14)
C28 0.0457(11) 0.0369(11) 0.0316(10) 0.0170(8) 0.0148(8) 0.0111(9)
C32 0.091(2) 0.0420(13) 0.0387(12) 0.0207(10) 0.0307(12) 0.0310(13)
C31 0.0891(19) 0.0417(13) 0.0419(12) 0.0254(10) 0.0280(12) 0.0280(13)
C30 0.0860(19) 0.0531(14) 0.0361(11) 0.0229(11) 0.0282(12) 0.0379(14)
C29 0.091(2) 0.0546(15) 0.0395(12) 0.0265(11) 0.0264(13) 0.0403(15)
C47 0.119(3) 0.069(2) 0.109(3) 0.045(2) 0.019(3) 0.008(2)
C44 0.104(3) 0.082(3) 0.141(4) 0.057(3) 0.007(3) -0.009(2)
C48 0.170(5) 0.100(3) 0.113(3) 0.051(3) 0.091(3) 0.018(3)
C45 0.146(4) 0.120(4) 0.113(3) 0.061(3) 0.067(3) 0.008(3)
C11 0.180(5) 0.073(3) 0.145(4) 0.019(3) 0.088(4) 0.062(3)
C22A 0.113(6) 0.043(3) 0.173(8) 0.015(4) 0.050(5) 0.017(3)
C22B 0.199(16) 0.094(8) 0.102(8) 0.030(7) 0.094(10) 0.088(10)
O14A 0.0411(15) 0.069(2) 0.097(3) 0.057(2) 0.0198(15) 0.0149(14)
O14B 0.048(3) 0.074(4) 0.090(4) 0.057(3) 0.032(3) 0.027(3)

loop_
_atom_type_symbol
_atom_type_description
_atom_type_scat_dispersion_real
_atom_type_scat_dispersion_imag
_atom_type_scat_source
C C 0.0033 0.0016 'International Tables Vol C Tables 4.2.6.8 and 6.1.1.4'
H H 0.0000 0.0000 'International Tables Vol C Tables 4.2.6.8 and 6.1.1.4'
N N 0.0061 0.0033 'International Tables Vol C Tables 4.2.6.8 and 6.1.1.4'
O O 0.0106 0.0060 'International Tables Vol C Tables 4.2.6.8 and 6.1.1.4'
Zn Zn 0.2839 1.4301 'International Tables Vol C Tables 4.2.6.8 and 6.1.1.4'

loop_
_geom_angle_atom_site_label_1
_geom_angle_atom_site_label_2
_geom_angle_atom_site_label_3
_geom_angle
_geom_angle_site_symmetry_1
_geom_angle_site_symmetry_3
O6 Zn1 O1 117.58(6) . .
O6 Zn1 N5 99.66(6) . .
O1 Zn1 N5 117.85(6) . .
O6 Zn1 N3 110.05(7) . .
O1 Zn1 N3 102.00(7) . .
N5 Zn1 N3 109.77(7) . .
O4 Zn2 O8 117.93(6) 1_665 .
O4 Zn2 N6 97.24(6) 1_665 .
O8 Zn2 N6 144.65(6) . .
O4 Zn2 O11 95.56(6) 1_665 .
O8 Zn2 O11 88.50(6) . .
N6 Zn2 O11 84.43(6) . .
O4 Zn2 N4 96.57(6) 1_665 2_777
O8 Zn2 N4 85.37(7) . 2_777
N6 Zn2 N4 94.54(6) . 2_777
O11 Zn2 N4 167.86(6) . 2_777
C1 O1 Zn1 116.48(12) . .
H15B O15 H15A 102.00 . .
H17B O17 H17O 108.00 . .
H18A O18 H18B 132.00 . .
C5 O4 Zn2 121.43(12) . 1_445
C12 O6 Zn1 118.26(12) . .
C16 O8 Zn2 110.24(12) . .
Zn2 O11 H12O 115.00 . .
Zn2 O11 H11O 118.00 . .
H12O O11 H11O 102.00 . .
H16A O16 H16B 96.00 . .
C9 N1 C7 128.2(2) . .
C9 N1 H1 115.9 . .
C7 N1 H1 115.9 . .
C33 N5 C37 117.70(15) . .
C33 N5 Zn1 118.91(12) . .
C37 N5 Zn1 122.95(12) . .
C20 N2 C18 126.80(18) . .
C20 N2 H2 116.6 . .
C18 N2 H2 116.6 . .
C30 N4 C31 116.28(18) . .
C30 N4 Zn2 124.97(15) . 2_777
C31 N4 Zn2 117.57(14) . 2_777
C42 N6 C38 117.39(16) . .
C42 N6 Zn2 125.36(13) . .
C38 N6 Zn2 117.24(12) . .
C27 N3 C23 117.37(18) . .
C27 N3 Zn1 123.06(14) . .
C23 N3 Zn1 119.14(14) . .
C46 N8 C47 122.0(3) . .
C46 N8 C48 119.5(3) . .
C47 N8 C48 118.5(3) . .
O13 C46 N8 126.9(3) . .
O13 C46 H46 116.5 . .
N8 C46 H46 116.5 . .
O12 C43 N7 126.4(3) . .
O12 C43 H43 116.8 . .
N7 C43 H43 116.8 . .
C43 N7 C45 119.2(3) . .
C43 N7 C44 120.5(3) . .
C45 N7 C44 120.1(4) . .
O2 C1 O1 122.94(17) . .
O2 C1 C2 120.66(16) . .
O1 C1 C2 116.27(16) . .
C8 C2 C3 119.58(16) . .
C8 C2 C1 119.02(16) . .
C3 C2 C1 121.32(16) . .
C7 C8 C2 120.55(16) . .
C7 C8 H8 119.7 . .
C2 C8 H8 119.7 . .
C8 C7 C6 119.66(16) . .
C8 C7 N1 116.90(17) . .
C6 C7 N1 123.43(17) . .
O5 C9 N1 122.9(2) . .
O5 C9 C10 123.5(3) . .
N1 C9 C10 113.5(3) . .
C11 C10 C9 113.8(4) . .
C11 C10 H10A 108.8 . .
C9 C10 H10A 108.8 . .
C11 C10 H10B 108.8 . .
C9 C10 H10B 108.8 . .
H10A C10 H10B 107.7 . .
C7 C6 C4 119.94(16) . .
C7 C6 H6 120.0 . .
C4 C6 H6 120.0 . .
C3 C4 C6 120.23(16) . .
C3 C4 C5 120.96(15) . .
C6 C4 C5 118.75(16) . .
O3 C5 O4 124.34(17) . .
O3 C5 C4 119.02(17) . .
O4 C5 C4 116.64(16) . .
C4 C3 C2 119.99(16) . .
C4 C3 H3 120.0 . .
C2 C3 H3 120.0 . .
N5 C33 C34 122.40(17) . .
N5 C33 H33 118.8 . .
C34 C33 H33 118.8 . .
C33 C34 C35 120.32(17) . .
C33 C34 H34 119.8 . .
C35 C34 H34 119.8 . .
C34 C35 C36 116.89(16) . .
C34 C35 C35 121.4(2) . 2_766
C36 C35 C35 121.7(2) . 2_766
C37 C36 C35 119.80(17) . .
C37 C36 H36 120.1 . .
C35 C36 H36 120.1 . .
N5 C37 C36 122.85(17) . .
N5 C37 H37 118.6 . .
C36 C37 H37 118.6 . .
O7 C12 O6 123.39(17) . .
O7 C12 C13 120.75(16) . .
O6 C12 C13 115.86(15) . .
C14 C13 C19 120.32(16) . .
C14 C13 C12 120.34(15) . .
C19 C13 C12 119.33(15) . .
C15 C14 C13 119.81(16) . .
C15 C14 H14A 120.1 . .
C13 C14 H14A 120.1 . .
C17 C15 C14 119.82(16) . .
C17 C15 C16 119.43(16) . .
C14 C15 C16 120.72(16) . .
C15 C17 C18 120.54(16) . .
C15 C17 H17 119.7 . .
C18 C17 H17 119.7 . .
C19 C18 C17 119.70(16) . .
C19 C18 N2 122.24(17) . .
C17 C18 N2 118.04(16) . .
O10 C20 N2 122.7(2) . .
O10 C20 C21 122.6(2) . .
N2 C20 C21 114.7(2) . .
C22A C21 C20 113.7(4) . .
C22B C21 C20 115.4(6) . .
C22A C21 H21A 108.8 . .
C20 C21 H21A 108.8 . .
C22A C21 H21B 108.8 . .
C20 C21 H21B 108.8 . .
H21A C21 H21B 107.7 . .
C22B C21 H21C 108.4 . .
C20 C21 H21C 108.4 . .
C22B C21 H21D 108.4 . .
C20 C21 H21D 108.4 . .
H21C C21 H21D 107.5 . .
C18 C19 C13 119.79(16) . .
C18 C19 H19 120.1 . .
C13 C19 H19 120.1 . .
O9 C16 O8 123.33(17) . .
O9 C16 C15 120.84(17) . .
O8 C16 C15 115.81(16) . .
N6 C42 C41 122.85(17) . .
N6 C42 H42 118.6 . .
C41 C42 H42 118.6 . .
C42 C41 C40 119.98(17) . .
C42 C41 H41 120.0 . .
C40 C41 H41 120.0 . .
C39 C40 C41 116.67(16) . .
C39 C40 C40 121.3(2) . 2_876
C41 C40 C40 122.0(2) . 2_876
C38 C39 C40 120.05(17) . .
C38 C39 H39 120.0 . .
C40 C39 H39 120.0 . .
N6 C38 C39 123.02(17) . .
N6 C38 H38 118.5 . .
C39 C38 H38 118.5 . .
N3 C27 C26 123.0(2) . .
N3 C27 H27 118.5 . .
C26 C27 H27 118.5 . .
C25 C26 C27 120.0(2) . .
C25 C26 H26 120.0 . .
C27 C26 H26 120.0 . .
C26 C25 C24 116.57(19) . .
C26 C25 C28 122.09(19) . .
C24 C25 C28 121.33(19) . .
C23 C24 C25 119.9(2) . .
C23 C24 H24 120.1 . .
C25 C24 H24 120.1 . .
N3 C23 C24 123.1(2) . .
N3 C23 H23 118.4 . .
C24 C23 H23 118.4 . .
C29 C28 C32 116.4(2) . .
C29 C28 C25 121.7(2) . .
C32 C28 C25 121.96(19) . .
C31 C32 C28 119.6(2) . .
C31 C32 H32 120.2 . .
C28 C32 H32 120.2 . .
N4 C31 C32 123.8(2) . .
N4 C31 H31 118.1 . .
C32 C31 H31 118.1 . .
N4 C30 C29 123.8(2) . .
N4 C30 H30 118.1 . .
C29 C30 H30 118.1 . .
C28 C29 C30 120.0(2) . .
C28 C29 H29 120.0 . .
C30 C29 H29 120.0 . .
N8 C47 H47A 109.5 . .
N8 C47 H47B 109.5 . .
H47A C47 H47B 109.5 . .
N8 C47 H47C 109.5 . .
H47A C47 H47C 109.5 . .
H47B C47 H47C 109.5 . .
N7 C44 H44A 109.5 . .
N7 C44 H44B 109.5 . .
H44A C44 H44B 109.5 . .
N7 C44 H44C 109.5 . .
H44A C44 H44C 109.5 . .
H44B C44 H44C 109.5 . .
N8 C48 H48A 109.5 . .
N8 C48 H48B 109.5 . .
H48A C48 H48B 109.5 . .
N8 C48 H48C 109.5 . .
H48A C48 H48C 109.5 . .
H48B C48 H48C 109.5 . .
N7 C45 H45A 109.5 . .
N7 C45 H45B 109.5 . .
H45A C45 H45B 109.5 . .
N7 C45 H45C 109.5 . .
H45A C45 H45C 109.5 . .
H45B C45 H45C 109.5 . .
C10 C11 H11A 109.5 . .
C10 C11 H11B 109.5 . .
H11A C11 H11B 109.5 . .
C10 C11 H11C 109.5 . .
H11A C11 H11C 109.5 . .
H11B C11 H11C 109.5 . .
C21 C22A H22A 109.5 . .
C21 C22A H22B 109.5 . .
H22A C22A H22B 109.5 . .
C21 C22A H22C 109.5 . .
H22A C22A H22C 109.5 . .
H22B C22A H22C 109.5 . .
C21 C22B H22D 109.5 . .
C21 C22B H22E 109.5 . .
H22D C22B H22E 109.5 . .
C21 C22B H22F 109.5 . .
H22D C22B H22F 109.5 . .
H22E C22B H22F 109.5 . .

loop_
_geom_bond_atom_site_label_1
_geom_bond_atom_site_label_2
_geom_bond_distance
_geom_bond_site_symmetry_2
Zn1 O6 1.9373(13) .
Zn1 O1 1.9446(14) .
Zn1 N5 2.0264(15) .
Zn1 N3 2.0539(17) .
Zn2 O4 1.9871(13) 1_665
Zn2 O8 1.9925(14) .
Zn2 N6 2.0970(15) .
Zn2 O11 2.2007(15) .
Zn2 N4 2.2311(17) 2_777
O1 C1 1.286(2) .
O15 H15B 0.88000 .
O15 H15A 0.87000 .
O2 C1 1.228(2) .
O5 C9 1.192(4) .
O17 H17B 0.93000 .
O17 H17O 0.85000 .
O18 H18A 0.91000 .
O18 H18B 0.81000 .
O4 C5 1.270(2) .
O4 Zn2 1.9871(13) 1_445
O6 C12 1.283(2) .
O10 C20 1.206(3) .
O8 C16 1.274(2) .
O11 H12O 0.85000 .
O11 H11O 0.85000 .
O9 C16 1.238(2) .
O16 H16A 0.83000 .
O16 H16B 0.83000 .
N1 C9 1.344(3) .
N1 C7 1.415(2) .
N1 H1 0.8600 .
N5 C33 1.342(2) .
N5 C37 1.343(2) .
N2 C20 1.345(3) .
N2 C18 1.415(2) .
N2 H2 0.8600 .
N4 C30 1.322(3) .
N4 C31 1.330(3) .
N4 Zn2 2.2311(17) 2_777
N6 C42 1.336(2) .
N6 C38 1.340(2) .
N3 C27 1.325(3) .
N3 C23 1.333(3) .
N8 C46 1.317(4) .
N8 C47 1.460(4) .
N8 C48 1.461(5) .
C46 O13 1.210(4) .
C46 H46 0.9300 .
O12 C43 1.201(4) .
C43 N7 1.336(4) .
C43 H43 0.9300 .
N7 C45 1.440(5) .
N7 C44 1.453(5) .
C1 C2 1.494(2) .
C2 C8 1.393(2) .
C2 C3 1.394(2) .
C8 C7 1.393(3) .
C8 H8 0.9300 .
C7 C6 1.393(3) .
C9 C10 1.524(4) .
C10 C11 1.461(5) .
C10 H10A 0.9700 .
C10 H10B 0.9700 .
C6 C4 1.393(2) .
C6 H6 0.9300 .
C4 C3 1.391(2) .
C4 C5 1.511(2) .
C5 O3 1.228(2) .
C3 H3 0.9300 .
C33 C34 1.378(3) .
C33 H33 0.9300 .
C34 C35 1.389(2) .
C34 H34 0.9300 .
C35 C36 1.391(2) .
C35 C35 1.490(3) 2_766
C36 C37 1.378(3) .
C36 H36 0.9300 .
C37 H37 0.9300 .
C12 O7 1.229(2) .
C12 C13 1.504(2) .
C13 C14 1.393(2) .
C13 C19 1.396(2) .
C14 C15 1.392(2) .
C14 H14A 0.9300 .
C15 C17 1.391(3) .
C15 C16 1.510(2) .
C17 C18 1.394(3) .
C17 H17 0.9300 .
C18 C19 1.391(2) .
C20 C21 1.520(3) .
C21 C22A 1.434(7) .
C21 C22B 1.456(9) .
C21 H21A 0.9700 .
C21 H21B 0.9700 .
C21 H21C 0.9700 .
C21 H21D 0.9700 .
C19 H19 0.9300 .
C42 C41 1.388(3) .
C42 H42 0.9300 .
C41 C40 1.390(3) .
C41 H41 0.9300 .
C40 C39 1.389(3) .
C40 C40 1.497(3) 2_876
C39 C38 1.381(3) .
C39 H39 0.9300 .
C38 H38 0.9300 .
C27 C26 1.389(3) .
C27 H27 0.9300 .
C26 C25 1.381(3) .
C26 H26 0.9300 .
C25 C24 1.389(3) .
C25 C28 1.490(3) .
C24 C23 1.380(3) .
C24 H24 0.9300 .
C23 H23 0.9300 .
C28 C29 1.375(3) .
C28 C32 1.388(3) .
C32 C31 1.381(3) .
C32 H32 0.9300 .
C31 H31 0.9300 .
C30 C29 1.383(3) .
C30 H30 0.9300 .
C29 H29 0.9300 .
C47 H47A 0.9600 .
C47 H47B 0.9600 .
C47 H47C 0.9600 .
C44 H44A 0.9600 .
C44 H44B 0.9600 .
C44 H44C 0.9600 .
C48 H48A 0.9600 .
C48 H48B 0.9600 .
C48 H48C 0.9600 .
C45 H45A 0.9600 .
C45 H45B 0.9600 .
C45 H45C 0.9600 .
C11 H11A 0.9600 .
C11 H11B 0.9600 .
C11 H11C 0.9600 .
C22A H22A 0.9600 .
C22A H22B 0.9600 .
C22A H22C 0.9600 .
C22B H22D 0.9600 .
C22B H22E 0.9600 .
C22B H22F 0.9600 .

loop_
_geom_hbond_atom_site_label_D
_geom_hbond_atom_site_label_H
_geom_hbond_atom_site_label_A
_geom_hbond_distance_DH
_geom_hbond_distance_HA
_geom_hbond_distance_DA
_geom_hbond_angle_DHA
_geom_hbond_site_symmetry_A
N1 H1 O14A 0.86 2.26 3.068(4) 155.6 2_676
N2 H2 O16 0.86 2.09 2.934(2) 165.4 2_676
C6 H6 O5 0.93 2.43 2.924(3) 113.5 .
O11 H12O O9 0.85000 1.89000 2.732(2) 168.00 2_776
O16 H16A O15 0.83000 1.87000 2.687(3) 168.00 .
O15 H15B O3 0.88000 1.84000 2.717(2) 173.00 2_566
O15 H15A O12 0.87000 1.94000 2.785(3) 163.40(17) 2_666
O17 H17B O16 0.93000 1.82000 2.747(3) 173.00 .
O16 H16B O2 0.83000 1.93000 2.716(2) 156.28(14) 2_666
O17 H17O O1 0.85000 1.97000 2.821(2) 173.00 .
O18 H18A O7 0.91000 1.91000 2.798(3) 168.00 .
O18 H18B O14A 0.81000 1.939(4) 2.681(4) 151.70(18) 2_676
O11 H11O O14A 0.85000 1.985(3) 2.820(3) 167.79(14) .
O11 H11O O14B 0.85000 1.954(5) 2.704(5) 146.8(2) .

loop_
_geom_torsion_atom_site_label_1
_geom_torsion_atom_site_label_2
_geom_torsion_atom_site_label_3
_geom_torsion_atom_site_label_4
_geom_torsion
_geom_torsion_site_symmetry_1
_geom_torsion_site_symmetry_4
C47 N8 C46 O13 -175.1(3) . .
C48 N8 C46 O13 2.4(6) . .
O12 C43 N7 C45 0.1(6) . .
O12 C43 N7 C44 174.7(4) . .
Zn1 O1 C1 O2 -27.7(3) . .
Zn1 O1 C1 C2 148.31(13) . .
O2 C1 C2 C8 162.9(2) . .
O1 C1 C2 C8 -13.2(3) . .
O2 C1 C2 C3 -13.8(3) . .
O1 C1 C2 C3 170.08(17) . .
C3 C2 C8 C7 2.0(3) . .
C1 C2 C8 C7 -174.82(17) . .
C2 C8 C7 C6 -1.2(3) . .
C2 C8 C7 N1 -179.63(17) . .
C9 N1 C7 C8 -153.0(2) . .
C9 N1 C7 C6 28.6(3) . .
C7 N1 C9 O5 -1.3(5) . .
C7 N1 C9 C10 179.6(2) . .
O5 C9 C10 C11 26.2(6) . .
N1 C9 C10 C11 -154.8(4) . .
C8 C7 C6 C4 -0.9(3) . .
N1 C7 C6 C4 177.44(18) . .
C7 C6 C4 C3 2.2(3) . .
C7 C6 C4 C5 -175.15(17) . .
Zn2 O4 C5 O3 5.0(3) 1_445 .
Zn2 O4 C5 C4 -174.37(12) 1_445 .
C3 C4 C5 O3 176.5(2) . .
C6 C4 C5 O3 -6.2(3) . .
C3 C4 C5 O4 -4.1(3) . .
C6 C4 C5 O4 173.25(17) . .
C6 C4 C3 C2 -1.4(3) . .
C5 C4 C3 C2 175.88(16) . .
C8 C2 C3 C4 -0.7(3) . .
C1 C2 C3 C4 176.04(17) . .
C37 N5 C33 C34 -1.6(3) . .
Zn1 N5 C33 C34 171.10(15) . .
N5 C33 C34 C35 -0.3(3) . .
C33 C34 C35 C36 1.8(3) . .
C33 C34 C35 C35 -178.6(2) . 2_766
C34 C35 C36 C37 -1.3(3) . .
C35 C35 C36 C37 179.0(2) 2_766 .
C33 N5 C37 C36 2.0(3) . .
Zn1 N5 C37 C36 -170.32(16) . .
C35 C36 C37 N5 -0.6(3) . .
Zn1 O6 C12 O7 -0.8(3) . .
Zn1 O6 C12 C13 178.30(12) . .
O7 C12 C13 C14 173.96(19) . .
O6 C12 C13 C14 -5.2(3) . .
O7 C12 C13 C19 -7.4(3) . .
O6 C12 C13 C19 173.46(17) . .
C19 C13 C14 C15 -0.8(3) . .
C12 C13 C14 C15 177.88(16) . .
C13 C14 C15 C17 -0.2(3) . .
C13 C14 C15 C16 177.87(16) . .
C14 C15 C17 C18 1.0(3) . .
C16 C15 C17 C18 -177.06(17) . .
C15 C17 C18 C19 -0.9(3) . .
C15 C17 C18 N2 -179.36(17) . .
C20 N2 C18 C19 37.1(3) . .
C20 N2 C18 C17 -144.4(2) . .
C18 N2 C20 O10 0.2(5) . .
C18 N2 C20 C21 -179.5(2) . .
O10 C20 C21 C22A 97.1(6) . .
N2 C20 C21 C22A -83.2(6) . .
O10 C20 C21 C22B 32.1(9) . .
N2 C20 C21 C22B -148.2(8) . .
C17 C18 C19 C13 -0.1(3) . .
N2 C18 C19 C13 178.32(17) . .
C14 C13 C19 C18 0.9(3) . .
C12 C13 C19 C18 -177.75(16) . .
Zn2 O8 C16 O9 -7.4(2) . .
Zn2 O8 C16 C15 170.73(12) . .
C17 C15 C16 O9 -178.73(18) . .
C14 C15 C16 O9 3.2(3) . .
C17 C15 C16 O8 3.0(3) . .
C14 C15 C16 O8 -175.03(17) . .
C38 N6 C42 C41 1.9(3) . .
Zn2 N6 C42 C41 -179.38(14) . .
N6 C42 C41 C40 -1.6(3) . .
C42 C41 C40 C39 0.1(3) . .
C42 C41 C40 C40 -179.7(2) . 2_876
C41 C40 C39 C38 0.9(3) . .
C40 C40 C39 C38 -179.3(2) 2_876 .
C42 N6 C38 C39 -0.8(3) . .
Zn2 N6 C38 C39 -179.61(16) . .
C40 C39 C38 N6 -0.6(3) . .
C23 N3 C27 C26 2.8(4) . .
Zn1 N3 C27 C26 -169.6(2) . .
N3 C27 C26 C25 -1.4(4) . .
C27 C26 C25 C24 -1.3(4) . .
C27 C26 C25 C28 179.5(2) . .
C26 C25 C24 C23 2.5(4) . .
C28 C25 C24 C23 -178.3(3) . .
C27 N3 C23 C24 -1.6(4) . .
Zn1 N3 C23 C24 171.2(2) . .
C25 C24 C23 N3 -1.1(5) . .
C26 C25 C28 C29 178.1(2) . .
C24 C25 C28 C29 -1.0(4) . .
C26 C25 C28 C32 -1.5(4) . .
C24 C25 C28 C32 179.4(3) . .
C29 C28 C32 C31 -2.1(4) . .
C25 C28 C32 C31 177.5(3) . .
C30 N4 C31 C32 1.2(4) . .
Zn2 N4 C31 C32 -167.0(2) 2_777 .
C28 C32 C31 N4 1.1(5) . .
C31 N4 C30 C29 -2.4(4) . .
Zn2 N4 C30 C29 164.8(2) 2_777 .
C32 C28 C29 C30 1.0(4) . .
C25 C28 C29 C30 -178.6(3) . .
N4 C30 C29 C28 1.3(5) . .
